data_9007928
loop_
_publ_author_name
'Kolitsch, U.'

_publ_section_title
;
 K4(CrO4)(NO3)2, the first chromate(VI)-nitrate
;
_journal_name_full 'Acta Crystallographica, Section E'
_journal_page_first i88
_journal_page_last i90
_journal_paper_doi 10.1107/S1600536802016008
_journal_volume 58
_journal_year 2002
_chemical_formula_structural K4(CrO4)(NO3)2
_chemical_formula_sum 'Cr K4 N2 O10'
_space_group_IT_number 14
_symmetry_space_group_name_Hall '-P 2ybc'
_symmetry_space_group_name_H-M 'P 1 21/c 1'
_cell_angle_alpha 90
_cell_angle_beta 106.31
_cell_angle_gamma 90
_cell_length_a 10.143
_cell_length_b 11.149
_cell_length_c 9.837
_cell_formula_units_Z 4
_cell_volume 1067.643
_exptl_crystal_density_diffrn 2.466
_cod_original_formula_sum 'K4 Cr N2 O10'
_cod_database_code 9007928

loop_
_symmetry_equiv_pos_as_xyz
x,y,z
x,1/2-y,1/2+z
-x,1/2+y,1/2-z
-x,-y,-z

loop_
_atom_site_aniso_label
_atom_site_aniso_U_11
_atom_site_aniso_U_22
_atom_site_aniso_U_33
_atom_site_aniso_U_12
_atom_site_aniso_U_13
_atom_site_aniso_U_23
K1 0.01860 0.02940 0.02770 -0.00190 0.00430 -0.00080
K2 0.02460 0.03320 0.03180 -0.00040 0.01040 0.00110
K3 0.03400 0.02000 0.02510 -0.00290 0.01200 -0.00120
K4 0.04040 0.01920 0.02090 0.00340 0.00700 0.00020
Cr 0.01780 0.01730 0.01624 0.00061 0.00418 0.00013
N1 0.02720 0.01880 0.01930 -0.00310 0.00850 -0.00130
N2 0.02560 0.02790 0.02570 0.00320 0.00870 0.00050
O1 0.03780 0.02020 0.02970 -0.00370 0.00780 -0.00670
O2 0.03450 0.02170 0.03030 0.00340 0.00990 0.00620
O3 0.03560 0.03040 0.02540 -0.00050 0.01530 0.00070
O4 0.04210 0.10200 0.10400 -0.02790 0.02450 -0.05730
O5 0.09100 0.05660 0.05310 0.01810 0.04420 0.01780
O6 0.06420 0.04680 0.03570 -0.01080 0.00470 -0.00430
O7 0.01570 0.06470 0.04660 -0.00190 0.00390 -0.00520
O8 0.04250 0.01970 0.02710 -0.00120 0.01300 0.00410
O9 0.02750 0.02610 0.01810 -0.00030 0.00490 -0.00160
O10 0.02910 0.02010 0.02310 0.00220 0.00870 -0.00300

loop_
_atom_site_label
_atom_site_fract_x
_atom_site_fract_y
_atom_site_fract_z
_atom_site_U_iso_or_equiv
K1 0.35921 0.12280 0.03356 0.02566
K2 0.36336 0.87896 0.53445 0.02938
K3 0.09503 0.62574 0.61292 0.02560
K4 0.08402 0.12720 0.60806 0.02717
Cr 0.20415 0.88240 0.80931 0.01722
N1 0.15390 0.37197 0.79800 0.02140
N2 0.50700 0.63781 0.76790 0.02610
O1 0.15608 0.46875 0.86197 0.02960
O2 0.14715 0.27453 0.85857 0.02870
O3 0.15162 0.37247 0.66926 0.02910
O4 0.39740 0.58740 0.72750 0.08190
O5 0.54860 0.70990 0.69460 0.06200
O6 0.42160 0.12460 0.60650 0.05080
O7 0.37171 0.89410 0.84750 0.04330
O8 0.15907 0.75791 0.87380 0.02910
O9 0.14067 0.88209 0.63575 0.02420
O10 0.14221 0.99815 0.87589 0.02380

_cod_duplicate_entry 2201246
